data_7123001
loop_
_publ_author_name
'Xiao, Ben-Xian'
'Jiang, Bo'
'Song, Xue'
'Du, Wei'
'Chen, Ying-Chun'

_publ_section_title
;
 Phosphine-Catalysed Asymmetric Dearomative Formal [4 + 2] Cycloadditions
 of 3-Benzofuranyl Vinyl Ketones
;
_journal_name_full 'Chemical Communications'
_journal_paper_doi 10.1039/C9CC00386J
_journal_year 2019
_chemical_absolute_configuration ad
_chemical_formula_moiety 'C25 H23 F N2 O5'
_chemical_formula_sum 'C25 H23 F N2 O5'
_chemical_formula_weight 450.45
_space_group_crystal_system tetragonal
_space_group_IT_number 92
_space_group_name_Hall 'P 4abw 2nw'
_space_group_name_H-M_alt 'P 41 21 2'
_symmetry_space_group_name_Hall 'P 4abw 2nw'
_symmetry_space_group_name_H-M 'P 41 21 2'
_atom_sites_solution_hydrogens mixed
_atom_sites_solution_primary direct
_audit_creation_date 2018-06-14
_audit_creation_method
;
Olex2 1.2
(compiled 2018.04.03 svn.r3497 for OlexSys, GUI svn.r5486)
;
_audit_update_record
;
2019-01-16 deposited with the CCDC.    2019-02-14 downloaded from the CCDC.
;
_cell_angle_alpha 90
_cell_angle_beta 90
_cell_angle_gamma 90
_cell_formula_units_Z 8
_cell_length_a 18.2786(4)
_cell_length_b 18.2786(4)
_cell_length_c 13.4615(4)
_cell_measurement_reflns_used 6617
_cell_measurement_temperature 295.4(8)
_cell_measurement_theta_max 72.0620
_cell_measurement_theta_min 4.0510
_cell_volume 4497.58(19)
_computing_cell_refinement 'CrysAlisPro 1.171.38.46 (Rigaku OD, 2015)'
_computing_data_collection 'CrysAlisPro 1.171.38.46 (Rigaku OD, 2015)'
_computing_data_reduction 'CrysAlisPro 1.171.38.46 (Rigaku OD, 2015)'
_computing_molecular_graphics 'Olex2 (Dolomanov et al., 2009)'
_computing_publication_material 'Olex2 (Dolomanov et al., 2009)'
_computing_structure_refinement 'ShelXL (Sheldrick, 2015)'
_computing_structure_solution 'ShelXT (Sheldrick, 2015)'
_diffrn_ambient_environment air
_diffrn_ambient_temperature 295.4(8)
_diffrn_detector 'CCD plate'
_diffrn_detector_area_resol_mean 15.9595
_diffrn_detector_type EosS2
_diffrn_measured_fraction_theta_full 0.995
_diffrn_measured_fraction_theta_max 0.982
_diffrn_measurement_details
;
List of Runs (angles in degrees, time in seconds):

  # Type    Start    End  Width  t~exp~   \w     \q     \k     \f   Frames
#--------------------------------------------------------------------------
  1  \w    -65.00  29.00   1.00    3.10    --  -36.42  19.00-150.00   94
  2  \w    -55.00 -29.00   1.00    3.10    --  -36.42  77.00-180.00   26
  3  \w     22.00  48.00   1.00    3.10    --   36.42  38.00 150.00   26
  4  \w     40.00  66.00   1.00    3.10    --   36.42  19.00-120.00   26
  5  \w     10.00  62.00   1.00    3.10    --   36.42  77.00-150.00   52
  6  \w     10.00  39.00   1.00    3.10    --   36.42  77.00  90.00   29
  7  \w     76.00 101.00   1.00    3.10    --   36.42  38.00 150.00   25
  8  \w     44.00  70.00   1.00    3.10    --   36.42  19.00-150.00   26
  9  \w     36.00  88.00   1.00    3.10    --   36.42-128.00 138.00   52
 10  \w     31.00  63.00   1.00    3.10    --   36.42  57.00 150.00   32
 11  \w     29.00  54.00   1.00    3.10    --   36.42  38.00   0.00   25
 12  \w     10.00  40.00   1.00    3.10    --   36.42  19.00-150.00   30
 13  \w     20.00  64.00   1.00    3.10    --   36.42  57.00 120.00   44
 14  \w    150.00 175.00   1.00   12.41    --  108.71  77.00  90.00   25
 15  \w     91.00 117.00   1.00   12.41    --  108.71  45.00  90.00   26
 16  \w     82.00 108.00   1.00   12.41    --  108.71  77.00  90.00   26
 17  \w     87.00 113.00   1.00   12.41    --  108.71  30.00 150.00   26
 18  \w     92.00 117.00   1.00   12.41    --  108.71  61.00  60.00   25
 19  \w    131.00 157.00   1.00   12.41    --  108.71  77.00 150.00   26
 20  \w    100.00 171.00   1.00   12.41    --  108.71 111.00-150.00   71
 21  \w    151.00 176.00   1.00   12.41    --  108.71  77.00-180.00   25
 22  \w     82.00 108.00   1.00   12.41    --  108.71  77.00 150.00   26
 23  \w     83.00 110.00   1.00   12.41    --  108.71  77.00-180.00   27
 24  \w     96.00 122.00   1.00   12.41    --  108.71  45.00 150.00   26
 25  \w     82.00 108.00   1.00   12.41    --  108.71  77.00  30.00   26
 26  \w     75.00 111.00   1.00   12.41    --  108.71-111.00-180.00   36
 27  \w     82.00 108.00   1.00   12.41    --  108.71  77.00  60.00   26
 28  \w     87.00 113.00   1.00   12.41    --  108.71  30.00-180.00   26
 29  \w     39.00  87.00   1.00   12.41    --  108.71-111.00 -30.00   48
 30  \w     91.00 117.00   1.00   12.41    --  108.71  61.00 120.00   26
 31  \w     91.00 117.00   1.00   12.41    --  108.71  61.00  90.00   26
;
_diffrn_measurement_device 'four-circle diffractometer'
_diffrn_measurement_device_type 'New Gemini, Dual, Cu at zero, EosS2'
_diffrn_measurement_method '\w scans'
_diffrn_orient_matrix_type 'CrysAlisPro convention (1999,Acta A55,543-557)'
_diffrn_orient_matrix_UB_11 -0.0839907000
_diffrn_orient_matrix_UB_12 -0.0057607000
_diffrn_orient_matrix_UB_13 -0.0056268000
_diffrn_orient_matrix_UB_21 0.0054845000
_diffrn_orient_matrix_UB_22 -0.0838678000
_diffrn_orient_matrix_UB_23 0.0082191000
_diffrn_orient_matrix_UB_31 -0.0044816000
_diffrn_orient_matrix_UB_32 0.0057438000
_diffrn_orient_matrix_UB_33 0.1140270000
_diffrn_radiation_monochromator graphite
_diffrn_radiation_probe x-ray
_diffrn_radiation_type CuK\a
_diffrn_radiation_wavelength 1.54184
_diffrn_reflns_av_R_equivalents 0.0329
_diffrn_reflns_av_unetI/netI 0.0200
_diffrn_reflns_Laue_measured_fraction_full 0.995
_diffrn_reflns_Laue_measured_fraction_max 0.982
_diffrn_reflns_limit_h_max 19
_diffrn_reflns_limit_h_min -22
_diffrn_reflns_limit_k_max 21
_diffrn_reflns_limit_k_min -22
_diffrn_reflns_limit_l_max 16
_diffrn_reflns_limit_l_min -13
_diffrn_reflns_number 21241
_diffrn_reflns_point_group_measured_fraction_full 0.996
_diffrn_reflns_point_group_measured_fraction_max 0.975
_diffrn_reflns_theta_full 67.684
_diffrn_reflns_theta_max 73.070
_diffrn_reflns_theta_min 3.419
_diffrn_source 'fine-focus sealed X-ray tube'
_diffrn_source_type 'Enhance (Cu) X-ray Source'
_exptl_absorpt_coefficient_mu 0.823
_exptl_absorpt_correction_T_max 1.00000
_exptl_absorpt_correction_T_min 0.58510
_exptl_absorpt_correction_type multi-scan
_exptl_absorpt_process_details
;
CrysAlisPro 1.171.38.46 (Rigaku Oxford Diffraction, 2015)
Empirical absorption correction using spherical harmonics,
 implemented in SCALE3 ABSPACK scaling algorithm.
;
_exptl_crystal_colour 'clear light colourless'
_exptl_crystal_colour_lustre clear
_exptl_crystal_colour_modifier light
_exptl_crystal_colour_primary colourless
_exptl_crystal_density_diffrn 1.330
_exptl_crystal_description needle
_exptl_crystal_F_000 1888
_exptl_crystal_size_max 0.7
_exptl_crystal_size_mid 0.3
_exptl_crystal_size_min 0.3
_refine_diff_density_max 0.175
_refine_diff_density_min -0.204
_refine_diff_density_rms 0.042
_refine_ls_abs_structure_details
;
 Flack x determined using 1528 quotients [(I+)-(I-)]/[(I+)+(I-)]
 (Parsons, Flack and Wagner, Acta Cryst. B69 (2013) 249-259).
;
_refine_ls_abs_structure_Flack 0.04(9)
_refine_ls_extinction_method none
_refine_ls_goodness_of_fit_ref 1.050
_refine_ls_hydrogen_treatment mixed
_refine_ls_matrix_type full
_refine_ls_number_parameters 310
_refine_ls_number_reflns 4402
_refine_ls_number_restraints 0
_refine_ls_restrained_S_all 1.050
_refine_ls_R_factor_all 0.0562
_refine_ls_R_factor_gt 0.0515
_refine_ls_shift/su_max 0.000
_refine_ls_shift/su_mean 0.000
_refine_ls_structure_factor_coef Fsqd
_refine_ls_weighting_details 'w=1/[\s^2^(Fo^2^)+(0.1030P)^2^+0.1432P] where P=(Fo^2^+2Fc^2^)/3'
_refine_ls_weighting_scheme calc
_refine_ls_wR_factor_gt 0.1396
_refine_ls_wR_factor_ref 0.1457
_reflns_Friedel_coverage 0.724
_reflns_Friedel_fraction_full 0.997
_reflns_Friedel_fraction_max 0.967
_reflns_number_gt 3936
_reflns_number_total 4402
_reflns_threshold_expression 'I > 2\s(I)'
_cod_data_source_file c9cc00386j2.cif
_cod_data_source_block 3s
_cod_original_cell_volume 4497.6(2)
_cod_database_code 7123001
_shelx_shelxl_version_number 2014/7
_shelx_space_group_comment
;
The symmetry employed for this shelxl refinement is uniquely defined
by the following loop, which should always be used as a source of
symmetry information in preference to the above space-group names.
They are only intended as comments.
;
_reflns_odcompleteness_completeness 99.49
_reflns_odcompleteness_iscentric 1
_reflns_odcompleteness_theta 66.97
_olex2_refinement_description
;
1. Fixed Uiso
 At 1.2 times of:
  All C(H) groups
 At 1.5 times of:
  All C(H,H,H) groups
2.a Ternary CH refined with riding coordinates:
 C00F(H00F), C00I(H00I), C00J(H00J)
2.b Aromatic/amide H refined with riding coordinates:
 C00L(H00L), C00O(H00O), C00S(H00S), C00T(H00T), C00V(H00V), C00W(H00W)
2.c Idealised Me refined as rotating group:
 C00P(H00A,H00B,H00C), C00R(H00G,H00H,H00K), C00U(H00M,H00N,H00P), C00X(H00Q,
 H00R,H00U)
;
_olex2_submission_special_instructions 'No special instructions were received'
_oxdiff_exptl_absorpt_empirical_details
;
Empirical correction (ABSPACK) includes:
- Absorption correction using spherical harmonics
- Frame scaling
- Detector area scaling
;
_oxdiff_exptl_absorpt_empirical_full_max 1.417
_oxdiff_exptl_absorpt_empirical_full_min 0.648

loop_
_space_group_symop_operation_xyz
'x, y, z'
'-x, -y, z+1/2'
'-y+1/2, x+1/2, z+1/4'
'y+1/2, -x+1/2, z+3/4'
'-x+1/2, y+1/2, -z+1/4'
'x+1/2, -y+1/2, -z+3/4'
'y, x, -z'
'-y, -x, -z+1/2'

loop_
_atom_site_label
_atom_site_type_symbol
_atom_site_fract_x
_atom_site_fract_y
_atom_site_fract_z
_atom_site_U_iso_or_equiv
_atom_site_adp_type
_atom_site_occupancy
_atom_site_site_symmetry_order
_atom_site_calc_flag
_atom_site_refinement_flags_posn
O001 O 0.55030(12) 0.67927(11) 0.57847(16) 0.0612(5) Uani 1 1 d .
O002 O 0.51749(12) 0.93539(11) 0.45284(19) 0.0705(6) Uani 1 1 d .
O003 O 0.43928(13) 0.74291(12) 0.29003(15) 0.0664(5) Uani 1 1 d .
O004 O 0.55900(17) 0.79723(14) 0.62560(19) 0.0837(8) Uani 1 1 d .
N005 N 0.41962(13) 0.89748(14) 0.5461(2) 0.0626(6) Uani 1 1 d .
F006 F 0.4951(2) 0.61116(19) -0.0036(2) 0.1256(11) Uani 1 1 d .
O007 O 0.64733(17) 0.87853(19) 0.2742(3) 0.1012(10) Uani 1 1 d .
C008 C 0.47446(14) 0.88883(15) 0.4789(2) 0.0564(6) Uani 1 1 d .
C009 C 0.47588(18) 0.73119(17) 0.2040(2) 0.0612(7) Uani 1 1 d .
C00A C 0.55204(18) 0.75054(16) 0.5635(2) 0.0596(6) Uani 1 1 d .
C00B C 0.60877(16) 0.80471(15) 0.4080(2) 0.0592(7) Uani 1 1 d .
C00C C 0.47093(15) 0.81074(14) 0.4370(2) 0.0534(6) Uani 1 1 d .
N00D N 0.32323(18) 0.8262(2) 0.6171(2) 0.0837(9) Uani 1 1 d .
C00E C 0.37898(17) 0.83308(19) 0.5559(2) 0.0633(7) Uani 1 1 d .
C00F C 0.54238(16) 0.76729(14) 0.4538(2) 0.0555(6) Uani 1 1 d .
H00F H 0.5366 0.7203 0.4197 0.067 Uiso 1 1 calc R
C00G C 0.52553(19) 0.78524(17) 0.1810(2) 0.0632(7) Uani 1 1 d .
C00H C 0.40634(16) 0.77950(16) 0.4926(2) 0.0582(6) Uani 1 1 d .
C00I C 0.45816(16) 0.81622(15) 0.3248(2) 0.0575(6) Uani 1 1 d .
H00I H 0.4167 0.8490 0.3125 0.069 Uiso 1 1 calc R
C00J C 0.52406(17) 0.84194(15) 0.2624(2) 0.0616(7) Uani 1 1 d .
H00J H 0.5130 0.8899 0.2334 0.074 Uiso 1 1 calc R
C00K C 0.59841(18) 0.84517(17) 0.3132(3) 0.0677(8) Uani 1 1 d .
C00L C 0.4647(2) 0.6708(2) 0.1434(2) 0.0732(9) Uani 1 1 d .
H00L H 0.4315 0.6342 0.1594 0.088 Uiso 1 1 calc R
C00M C 0.5528(2) 0.6461(2) 0.6792(3) 0.0696(8) Uani 1 1 d .
C00N C 0.5054(3) 0.6688(3) 0.0591(3) 0.0913(13) Uani 1 1 d .
C00O C 0.3731(2) 0.7127(2) 0.4925(3) 0.0735(9) Uani 1 1 d .
H00O H 0.3897 0.6750 0.4520 0.088 Uiso 1 1 calc R
C00P C 0.4036(2) 0.9663(2) 0.5958(3) 0.0867(11) Uani 1 1 d .
H00A H 0.4459 0.9973 0.5933 0.130 Uiso 1 1 calc GR
H00B H 0.3908 0.9570 0.6638 0.130 Uiso 1 1 calc GR
H00C H 0.3634 0.9900 0.5629 0.130 Uiso 1 1 calc GR
C00Q C 0.6751(2) 0.8014(2) 0.4455(4) 0.0775(10) Uani 1 1 d .
C00R C 0.6251(2) 0.6647(3) 0.7272(3) 0.0881(12) Uani 1 1 d .
H00G H 0.6643 0.6528 0.6825 0.132 Uiso 1 1 calc GR
H00H H 0.6305 0.6371 0.7874 0.132 Uiso 1 1 calc GR
H00K H 0.6265 0.7160 0.7423 0.132 Uiso 1 1 calc GR
C00S C 0.3132(2) 0.7030(3) 0.5553(3) 0.0876(11) Uani 1 1 d .
H00S H 0.2885 0.6586 0.5570 0.105 Uiso 1 1 calc R
C00T C 0.2912(2) 0.7597(3) 0.6143(3) 0.0926(12) Uani 1 1 d .
H00T H 0.2512 0.7519 0.6556 0.111 Uiso 1 1 calc R
C00U C 0.5482(3) 0.5656(2) 0.6556(3) 0.0875(11) Uani 1 1 d .
H00M H 0.5018 0.5551 0.6253 0.131 Uiso 1 1 calc GR
H00N H 0.5529 0.5378 0.7158 0.131 Uiso 1 1 calc GR
H00P H 0.5869 0.5526 0.6108 0.131 Uiso 1 1 calc GR
C00V C 0.5666(2) 0.7801(3) 0.0945(3) 0.0834(10) Uani 1 1 d .
H00V H 0.6008 0.8159 0.0787 0.100 Uiso 1 1 calc R
C00W C 0.5561(3) 0.7217(3) 0.0329(3) 0.0971(13) Uani 1 1 d .
H00W H 0.5827 0.7175 -0.0257 0.117 Uiso 1 1 calc R
C00X C 0.4882(3) 0.6732(4) 0.7386(4) 0.1055(16) Uani 1 1 d .
H00Q H 0.4923 0.7251 0.7480 0.158 Uiso 1 1 calc GR
H00R H 0.4875 0.6493 0.8021 0.158 Uiso 1 1 calc GR
H00U H 0.4438 0.6624 0.7035 0.158 Uiso 1 1 calc GR
H00D H 0.682(2) 0.779(2) 0.507(3) 0.069(10) Uiso 1 1 d .
H00E H 0.721(4) 0.823(3) 0.408(5) 0.13(2) Uiso 1 1 d .

loop_
_atom_site_aniso_label
_atom_site_aniso_U_11
_atom_site_aniso_U_22
_atom_site_aniso_U_33
_atom_site_aniso_U_23
_atom_site_aniso_U_13
_atom_site_aniso_U_12
O001 0.0703(11) 0.0566(10) 0.0566(11) 0.0013(9) -0.0039(9) 0.0025(9)
O002 0.0614(11) 0.0510(10) 0.0993(18) -0.0049(10) -0.0042(11) -0.0043(9)
O003 0.0778(13) 0.0679(12) 0.0534(11) -0.0051(9) -0.0046(10) -0.0151(10)
O004 0.121(2) 0.0681(13) 0.0623(13) -0.0149(11) -0.0232(14) 0.0167(13)
N005 0.0555(12) 0.0636(13) 0.0687(15) -0.0148(11) -0.0066(11) 0.0024(10)
F006 0.169(3) 0.127(2) 0.0801(16) -0.0435(17) -0.0147(18) 0.019(2)
O007 0.0816(17) 0.110(2) 0.112(2) 0.0148(19) 0.0100(16) -0.0305(16)
C008 0.0492(13) 0.0528(13) 0.0671(17) -0.0063(12) -0.0113(11) 0.0010(10)
C009 0.0732(18) 0.0647(15) 0.0456(14) 0.0028(12) -0.0162(13) 0.0058(13)
C00A 0.0663(16) 0.0561(14) 0.0562(15) -0.0048(12) -0.0107(13) 0.0089(12)
C00B 0.0572(14) 0.0500(13) 0.0703(18) -0.0129(12) -0.0036(13) 0.0068(11)
C00C 0.0551(13) 0.0517(13) 0.0534(15) -0.0028(11) -0.0062(11) -0.0023(11)
N00D 0.0712(17) 0.108(2) 0.0714(19) -0.0064(17) 0.0071(14) -0.0026(17)
C00E 0.0565(14) 0.0787(18) 0.0547(16) -0.0058(14) -0.0052(12) -0.0005(13)
C00F 0.0664(15) 0.0454(11) 0.0547(15) -0.0068(10) -0.0091(12) 0.0041(11)
C00G 0.0753(18) 0.0650(16) 0.0491(15) 0.0108(12) -0.0064(13) 0.0101(13)
C00H 0.0595(14) 0.0640(15) 0.0511(14) -0.0022(12) -0.0089(12) -0.0069(12)
C00I 0.0591(14) 0.0559(14) 0.0575(16) 0.0012(11) -0.0080(12) 0.0001(11)
C00J 0.0673(16) 0.0517(13) 0.0657(17) 0.0112(12) 0.0027(14) 0.0028(12)
C00K 0.0657(17) 0.0610(16) 0.076(2) -0.0032(14) 0.0049(15) -0.0060(13)
C00L 0.094(2) 0.0742(18) 0.0519(17) -0.0043(14) -0.0232(16) 0.0045(17)
C00M 0.0699(18) 0.083(2) 0.0557(17) 0.0130(15) -0.0010(14) 0.0002(15)
C00N 0.117(3) 0.103(3) 0.0539(19) -0.0150(19) -0.021(2) 0.028(3)
C00O 0.0777(19) 0.0730(19) 0.070(2) -0.0021(16) -0.0065(16) -0.0205(15)
C00P 0.073(2) 0.082(2) 0.105(3) -0.032(2) -0.0022(19) 0.0122(18)
C00Q 0.0622(18) 0.0701(19) 0.100(3) -0.0139(19) -0.0094(18) 0.0153(15)
C00R 0.086(2) 0.096(3) 0.082(3) 0.014(2) -0.024(2) 0.001(2)
C00S 0.084(2) 0.095(3) 0.084(2) 0.006(2) -0.001(2) -0.030(2)
C00T 0.076(2) 0.121(3) 0.081(3) 0.012(2) 0.0099(19) -0.021(2)
C00U 0.099(3) 0.080(2) 0.084(3) 0.0254(19) -0.003(2) -0.011(2)
C00V 0.088(2) 0.101(3) 0.0611(19) 0.0155(18) 0.0039(18) 0.009(2)
C00W 0.109(3) 0.128(4) 0.055(2) -0.009(2) 0.003(2) 0.020(3)
C00X 0.095(3) 0.150(4) 0.071(2) 0.015(3) 0.017(2) 0.023(3)

loop_
_atom_type_symbol
_atom_type_description
_atom_type_scat_dispersion_real
_atom_type_scat_dispersion_imag
_atom_type_scat_source
C C 0.0181 0.0091 'International Tables Vol C Tables 4.2.6.8 and 6.1.1.4'
H H 0.0000 0.0000 'International Tables Vol C Tables 4.2.6.8 and 6.1.1.4'
F F 0.0727 0.0534 'International Tables Vol C Tables 4.2.6.8 and 6.1.1.4'
N N 0.0311 0.0180 'International Tables Vol C Tables 4.2.6.8 and 6.1.1.4'
O O 0.0492 0.0322 'International Tables Vol C Tables 4.2.6.8 and 6.1.1.4'

loop_
_geom_angle_atom_site_label_1
_geom_angle_atom_site_label_2
_geom_angle_atom_site_label_3
_geom_angle
C00A O001 C00M 122.8(3)
C009 O003 C00I 107.6(2)
C008 N005 C00E 110.9(2)
C008 N005 C00P 123.7(3)
C00E N005 C00P 125.3(3)
O002 C008 N005 126.2(3)
O002 C008 C00C 125.0(3)
N005 C008 C00C 108.8(2)
O003 C009 C00G 113.8(3)
O003 C009 C00L 123.8(3)
C00G C009 C00L 122.4(3)
O001 C00A C00F 110.2(2)
O004 C00A O001 126.8(3)
O004 C00A C00F 123.1(3)
C00K C00B C00F 118.0(3)
C00Q C00B C00F 124.0(4)
C00Q C00B C00K 118.0(4)
C008 C00C C00F 112.8(2)
C00H C00C C008 101.7(2)
C00H C00C C00F 113.2(2)
C00H C00C C00I 113.2(2)
C00I C00C C008 107.9(2)
C00I C00C C00F 107.9(2)
C00E N00D C00T 113.9(4)
N00D C00E N005 123.4(3)
N00D C00E C00H 126.4(3)
C00H C00E N005 110.1(3)
C00A C00F C00B 113.0(3)
C00A C00F C00C 110.1(2)
C00A C00F H00F 106.9
C00B C00F C00C 112.5(2)
C00B C00F H00F 106.9
C00C C00F H00F 106.9
C009 C00G C00J 108.6(3)
C009 C00G C00V 119.7(3)
C00V C00G C00J 131.7(3)
C00E C00H C00C 108.6(3)
C00O C00H C00C 133.4(3)
C00O C00H C00E 118.1(3)
O003 C00I C00C 107.0(2)
O003 C00I H00I 108.9
O003 C00I C00J 106.8(2)
C00C C00I H00I 108.9
C00C C00I C00J 116.0(2)
C00J C00I H00I 108.9
C00G C00J C00I 101.6(2)
C00G C00J H00J 109.2
C00G C00J C00K 109.7(3)
C00I C00J H00J 109.2
C00K C00J C00I 117.6(3)
C00K C00J H00J 109.2
O007 C00K C00B 122.2(3)
O007 C00K C00J 119.1(3)
C00B C00K C00J 118.7(3)
C009 C00L H00L 122.2
C00N C00L C009 115.7(4)
C00N C00L H00L 122.2
O001 C00M C00R 109.0(3)
O001 C00M C00U 101.8(3)
O001 C00M C00X 109.0(3)
C00U C00M C00R 111.0(3)
C00U C00M C00X 112.8(4)
C00X C00M C00R 112.6(4)
F006 C00N C00W 118.4(4)
C00L C00N F006 117.6(5)
C00L C00N C00W 124.1(4)
C00H C00O H00O 121.2
C00H C00O C00S 117.6(4)
C00S C00O H00O 121.2
N005 C00P H00A 109.5
N005 C00P H00B 109.5
N005 C00P H00C 109.5
H00A C00P H00B 109.5
H00A C00P H00C 109.5
H00B C00P H00C 109.5
C00B C00Q H00D 119(3)
C00B C00Q H00E 123(4)
H00D C00Q H00E 119(5)
C00M C00R H00G 109.5
C00M C00R H00H 109.5
C00M C00R H00K 109.5
H00G C00R H00H 109.5
H00G C00R H00K 109.5
H00H C00R H00K 109.5
C00O C00S H00S 120.4
C00T C00S C00O 119.2(4)
C00T C00S H00S 120.4
N00D C00T C00S 124.9(4)
N00D C00T H00T 117.6
C00S C00T H00T 117.6
C00M C00U H00M 109.5
C00M C00U H00N 109.5
C00M C00U H00P 109.5
H00M C00U H00N 109.5
H00M C00U H00P 109.5
H00N C00U H00P 109.5
C00G C00V H00V 120.5
C00W C00V C00G 119.1(4)
C00W C00V H00V 120.5
C00N C00W H00W 120.5
C00V C00W C00N 119.1(4)
C00V C00W H00W 120.5
C00M C00X H00Q 109.5
C00M C00X H00R 109.5
C00M C00X H00U 109.5
H00Q C00X H00R 109.5
H00Q C00X H00U 109.5
H00R C00X H00U 109.5

loop_
_geom_bond_atom_site_label_1
_geom_bond_atom_site_label_2
_geom_bond_distance
O001 C00A 1.319(4)
O001 C00M 1.485(4)
O002 C008 1.211(4)
O003 C009 1.355(4)
O003 C00I 1.461(3)
O004 C00A 1.201(4)
N005 C008 1.360(4)
N005 C00E 1.398(4)
N005 C00P 1.454(4)
F006 C00N 1.363(5)
O007 C00K 1.203(4)
C008 C00C 1.536(4)
C009 C00G 1.377(5)
C009 C00L 1.387(5)
C00A C00F 1.519(4)
C00B C00F 1.523(4)
C00B C00K 1.487(5)
C00B C00Q 1.315(5)
C00C C00F 1.545(4)
C00C C00H 1.510(4)
C00C C00I 1.531(4)
N00D C00E 1.316(5)
N00D C00T 1.349(6)
C00E C00H 1.391(4)
C00F H00F 0.9800
C00G C00J 1.508(5)
C00G C00V 1.389(5)
C00H C00O 1.364(4)
C00I H00I 0.9800
C00I C00J 1.542(4)
C00J H00J 0.9800
C00J C00K 1.523(5)
C00L H00L 0.9300
C00L C00N 1.357(6)
C00M C00R 1.511(5)
C00M C00U 1.509(6)
C00M C00X 1.510(6)
C00N C00W 1.385(8)
C00O H00O 0.9300
C00O C00S 1.394(6)
C00P H00A 0.9600
C00P H00B 0.9600
C00P H00C 0.9600
C00Q H00D 0.93(4)
C00Q H00E 1.06(7)
C00R H00G 0.9600
C00R H00H 0.9600
C00R H00K 0.9600
C00S H00S 0.9300
C00S C00T 1.366(7)
C00T H00T 0.9300
C00U H00M 0.9600
C00U H00N 0.9600
C00U H00P 0.9600
C00V H00V 0.9300
C00V C00W 1.365(7)
C00W H00W 0.9300
C00X H00Q 0.9600
C00X H00R 0.9600
C00X H00U 0.9600
